data_4109510
loop_
_publ_author_name
'Sergio Abad'
'Francisco Bosc\'a'
'Luis R. Domingo'
'Salvador Gil'
'Uwe Pischel'
'Miguel A. Miranda'

_publ_contact_author_address 'Avda. De los Naranjos s/n. 46022. Valencia. Spain.'
_publ_contact_author_email mmiranda@qim.upv.es
_publ_contact_author_fax 0034963877809
_publ_contact_author_name 'Prof. Dr. Miguel Angel Miranda Alonso'
_publ_contact_author_phone 0034963877805
_publ_section_title
;
 Triplet Reactivity and Regio-/Stereoselectivity in the Macrocyclization
 of Diastereomeric Ketoprofen-Quencher Conjugates via Remote Hydrogen
 Abstractions
;
_journal_name_full 'Journal of the American Chemical Society'
_journal_page_first 7407
_journal_page_last 7420
_journal_paper_doi 10.1021/ja0712827
_journal_volume 129
_journal_year 2007
_chemical_absolute_configuration rmad
_chemical_compound_source 'synthesis as described'
_chemical_formula_moiety 'C27 H27 N O4, C H2 Cl2'
_chemical_formula_sum 'C28 H29 Cl2 N O4'
_chemical_formula_weight 514.42
_chemical_name_systematic
;
 ?
;
_space_group_IT_number 78
_symmetry_cell_setting tetragonal
_symmetry_Int_Tables_number 78
_symmetry_space_group_name_Hall 'P 4cw'
_symmetry_space_group_name_H-M 'P 43'
_atom_sites_solution_hydrogens geom
_atom_sites_solution_primary direct
_atom_sites_solution_secondary difmap
_audit_creation_date 2006-12-04T10:31:36-00:00
_audit_creation_method 'WinGX routine CIF_UPDATE'
_cell_angle_alpha 90
_cell_angle_beta 90
_cell_angle_gamma 90
_cell_formula_units_Z 4
_cell_length_a 11.4707(5)
_cell_length_b 11.4707(5)
_cell_length_c 19.7124(18)
_cell_measurement_reflns_used 1999
_cell_measurement_temperature 100(2)
_cell_measurement_theta_max 26.72
_cell_measurement_theta_min 2.76
_cell_measurement_wavelength 0.71073
_cell_volume 2593.7(3)
_computing_cell_refinement 'BRUKER APEXII'
_computing_data_collection 'BRUKER APEXII'
_computing_data_reduction 'BRUKER XPREP'
_computing_molecular_graphics 'Ortep-3 for Windows (Farrugia, 1997)'
_computing_publication_material 'WinGX publication routines (Farrugia, 1999)'
_computing_structure_refinement 'SHELXL-97 (Sheldrick, 1997)'
_computing_structure_solution 'SIR97 (Giacovazzo et al, 1997)'
_diffrn_ambient_temperature 100(2)
_diffrn_measured_fraction_theta_full 0.999
_diffrn_measured_fraction_theta_max 0.999
_diffrn_measurement_device 'four-circle diffractometer'
_diffrn_measurement_device_type 'BRUKER APPEX-II CCD'
_diffrn_measurement_method 'omega and phi scans'
_diffrn_radiation_monochromator graphite
_diffrn_radiation_probe x-ray
_diffrn_radiation_source 'fine-focus sealed tube'
_diffrn_radiation_type MoK\a
_diffrn_radiation_wavelength 0.7107
_diffrn_reflns_av_R_equivalents 0.0550
_diffrn_reflns_av_unetI/netI 0.0568
_diffrn_reflns_limit_h_max 10
_diffrn_reflns_limit_h_min -10
_diffrn_reflns_limit_k_max 15
_diffrn_reflns_limit_k_min 0
_diffrn_reflns_limit_l_max 26
_diffrn_reflns_limit_l_min -26
_diffrn_reflns_number 20600
_diffrn_reflns_theta_full 28.28
_diffrn_reflns_theta_max 28.28
_diffrn_reflns_theta_min 1.78
_exptl_absorpt_coefficient_mu 0.285
_exptl_absorpt_correction_T_max 0.98
_exptl_absorpt_correction_T_min 0.8439
_exptl_absorpt_correction_type multi-scan
_exptl_absorpt_process_details 'BRUKER SADABS'
_exptl_crystal_colour colourless
_exptl_crystal_density_diffrn 1.3174
_exptl_crystal_description prism
_exptl_crystal_F_000 1080
_exptl_crystal_size_max 0.55
_exptl_crystal_size_mid 0.08
_exptl_crystal_size_min 0.07
_refine_diff_density_max 0.26
_refine_diff_density_min -0.206
_refine_diff_density_rms 0.046
_refine_ls_abs_structure_details 'Flack H D (1983), Acta Cryst. A39, 876-881'
_refine_ls_abs_structure_Flack 0.01(5)
_refine_ls_extinction_method none
_refine_ls_goodness_of_fit_ref 1.039
_refine_ls_hydrogen_treatment mixed
_refine_ls_matrix_type full
_refine_ls_number_parameters 327
_refine_ls_number_reflns 6433
_refine_ls_number_restraints 1
_refine_ls_restrained_S_all 1.039
_refine_ls_R_factor_all 0.056
_refine_ls_R_factor_gt 0.0427
_refine_ls_shift/su_max 0
_refine_ls_shift/su_mean 0
_refine_ls_structure_factor_coef Fsqd
_refine_ls_weighting_details 'calc w=1/[\s^2^(Fo^2^)+(0.0380P)^2^+0.0932P] where P=(Fo^2^+2Fc^2^)/3'
_refine_ls_weighting_scheme calc
_refine_ls_wR_factor_gt 0.0828
_refine_ls_wR_factor_ref 0.0872
_reflns_number_gt 5351
_reflns_number_total 6433
_reflns_threshold_expression >2sigma(I)
_cod_data_source_file ja0712827si20070227_041430.cif
_cod_data_source_block sa13si2n
_cod_database_code 4109510

loop_
_symmetry_equiv_pos_as_xyz
'x, y, z'
'-x, -y, z+1/2'
'-y, x, z+3/4'
'y, -x, z+1/4'

loop_
_atom_site_label
_atom_site_type_symbol
_atom_site_fract_x
_atom_site_fract_y
_atom_site_fract_z
_atom_site_U_iso_or_equiv
_atom_site_adp_type
_atom_site_occupancy
_atom_site_symmetry_multiplicity
_atom_site_calc_flag
_atom_site_refinement_flags
C1 C 0.34924(17) 0.17280(17) 0.57104(10) 0.0115(4) Uani 1 1 d .
C2 C 0.47694(16) 0.13462(16) 0.55135(11) 0.0115(4) Uani 1 1 d .
H2 H 0.4769 0.1145 0.502 0.014 Uiso 1 1 calc R
N3 N 0.55258(15) 0.23622(15) 0.56049(10) 0.0130(4) Uani 1 1 d .
C4 C 0.60894(17) 0.28792(17) 0.50977(11) 0.0132(4) Uani 1 1 d .
C5 C 0.66509(17) 0.40634(17) 0.52757(11) 0.0139(4) Uani 1 1 d .
H5A H 0.7103 0.4 0.5702 0.017 Uiso 1 1 calc R
H5B H 0.7184 0.4314 0.4909 0.017 Uiso 1 1 calc R
O6 O 0.57061(12) 0.48989(12) 0.53547(7) 0.0136(3) Uani 1 1 d .
C7 C 0.53329(18) 0.54728(17) 0.47970(11) 0.0139(4) Uani 1 1 d .
C8 C 0.40570(18) 0.58256(17) 0.48845(11) 0.0153(4) Uani 1 1 d .
H8 H 0.3939 0.6139 0.5353 0.018 Uiso 1 1 calc R
C9 C 0.33773(17) 0.46795(17) 0.48088(11) 0.0135(4) Uani 1 1 d .
C10 C 0.34950(17) 0.38306(17) 0.53105(11) 0.0129(4) Uani 1 1 d .
H10 H 0.3848 0.4032 0.573 0.015 Uiso 1 1 calc R
C11 C 0.31040(17) 0.26888(17) 0.52085(11) 0.0126(4) Uani 1 1 d .
C12 C 0.24742(18) 0.24514(18) 0.46206(12) 0.0178(5) Uani 1 1 d .
H12 H 0.218 0.1688 0.4545 0.021 Uiso 1 1 calc R
C13 C 0.22724(19) 0.33183(19) 0.41437(12) 0.0215(5) Uani 1 1 d .
H13 H 0.1806 0.3154 0.3757 0.026 Uiso 1 1 calc R
C14 C 0.27450(19) 0.44226(18) 0.42266(11) 0.0175(5) Uani 1 1 d .
H14 H 0.2637 0.5 0.3887 0.021 Uiso 1 1 calc R
O15 O 0.36091(13) 0.21696(13) 0.63770(8) 0.0144(3) Uani 1 1 d .
O16 O 0.61597(13) 0.24665(13) 0.45214(8) 0.0209(4) Uani 1 1 d .
O17 O 0.59153(13) 0.56288(13) 0.42959(8) 0.0187(3) Uani 1 1 d .
C18 C 0.3717(2) 0.67585(19) 0.43686(12) 0.0198(5) Uani 1 1 d .
H18A H 0.4103 0.7494 0.4484 0.03 Uiso 1 1 calc R
H18B H 0.287 0.6868 0.4376 0.03 Uiso 1 1 calc R
H18C H 0.396 0.6512 0.3914 0.03 Uiso 1 1 calc R
C19 C 0.26368(17) 0.07013(17) 0.56978(11) 0.0140(4) Uani 1 1 d .
C20 C 0.26234(18) -0.01149(18) 0.51726(12) 0.0161(4) Uani 1 1 d .
H20 H 0.3187 -0.0067 0.4821 0.019 Uiso 1 1 calc R
C21 C 0.17930(19) -0.09967(18) 0.51604(13) 0.0203(5) Uani 1 1 d .
H21 H 0.1789 -0.1542 0.4798 0.024 Uiso 1 1 calc R
C22 C 0.09738(18) -0.10885(19) 0.56697(13) 0.0213(5) Uani 1 1 d .
H22 H 0.0411 -0.1696 0.566 0.026 Uiso 1 1 calc R
C23 C 0.09787(18) -0.02873(18) 0.61955(12) 0.0206(5) Uani 1 1 d .
H23 H 0.0419 -0.0346 0.6549 0.025 Uiso 1 1 calc R
C24 C 0.18002(17) 0.06019(18) 0.62073(11) 0.0165(5) Uani 1 1 d .
H24 H 0.1792 0.1151 0.6568 0.02 Uiso 1 1 calc R
C25 C 0.52460(18) 0.02761(18) 0.59060(11) 0.0147(4) Uani 1 1 d .
H25 H 0.4629 -0.0339 0.5885 0.018 Uiso 1 1 calc R
C26 C 0.5504(2) 0.0486(2) 0.66567(12) 0.0219(5) Uani 1 1 d .
H26A H 0.5835 -0.0223 0.6856 0.033 Uiso 1 1 calc R
H26B H 0.478 0.0687 0.6893 0.033 Uiso 1 1 calc R
H26C H 0.6062 0.1128 0.6702 0.033 Uiso 1 1 calc R
C27 C 0.63052(17) -0.02074(17) 0.55345(12) 0.0140(4) Uani 1 1 d .
C28 C 0.62153(19) -0.12304(18) 0.51573(12) 0.0193(5) Uani 1 1 d .
H28 H 0.549 -0.163 0.5144 0.023 Uiso 1 1 calc R
C29 C 0.7155(2) -0.1682(2) 0.48011(13) 0.0247(5) Uani 1 1 d .
H29 H 0.7072 -0.2385 0.4551 0.03 Uiso 1 1 calc R
C30 C 0.8211(2) -0.1105(2) 0.48110(13) 0.0245(5) Uani 1 1 d .
H30 H 0.8855 -0.1403 0.4563 0.029 Uiso 1 1 calc R
C31 C 0.83283(19) -0.00839(19) 0.51870(13) 0.0210(5) Uani 1 1 d .
H31 H 0.9053 0.0316 0.5196 0.025 Uiso 1 1 calc R
C32 C 0.73857(18) 0.03494(18) 0.55487(12) 0.0179(5) Uani 1 1 d .
H32 H 0.7478 0.1038 0.5811 0.022 Uiso 1 1 calc R
C33 C 0.6163(2) 0.0376(2) 0.35006(15) 0.0332(6) Uani 1 1 d .
H33A H 0.6103 0.116 0.3293 0.04 Uiso 1 1 calc R
H33B H 0.649 0.0468 0.3962 0.04 Uiso 1 1 calc R
Cl34 Cl 0.71069(5) -0.04937(5) 0.30113(3) 0.03014(15) Uani 1 1 d .
Cl35 Cl 0.47534(6) -0.02543(7) 0.35557(4) 0.04088(18) Uani 1 1 d .
H3 H 0.5472(18) 0.2664(18) 0.5962(12) 0.006(6) Uiso 1 1 d .
H15 H 0.313(2) 0.267(2) 0.6480(12) 0.018(7) Uiso 1 1 d .

loop_
_atom_site_aniso_label
_atom_site_aniso_U_11
_atom_site_aniso_U_22
_atom_site_aniso_U_33
_atom_site_aniso_U_23
_atom_site_aniso_U_13
_atom_site_aniso_U_12
C1 0.0120(10) 0.0129(10) 0.0097(10) 0.0001(8) 0.0002(8) 0.0000(8)
C2 0.0119(9) 0.0127(9) 0.0099(10) -0.0003(8) -0.0007(8) -0.0002(7)
N3 0.0145(9) 0.0139(9) 0.0106(9) -0.0007(8) -0.0008(7) -0.0007(7)
C4 0.0099(9) 0.0146(10) 0.0149(11) 0.0014(9) 0.0005(8) 0.0009(8)
C5 0.0111(10) 0.0143(10) 0.0163(11) 0.0007(8) -0.0009(8) 0.0008(8)
O6 0.0152(7) 0.0143(7) 0.0114(8) -0.0012(6) 0.0002(6) 0.0008(5)
C7 0.0189(10) 0.0090(9) 0.0139(11) -0.0029(8) -0.0016(9) -0.0037(7)
C8 0.0172(10) 0.0128(10) 0.0160(11) -0.0030(9) 0.0014(9) 0.0006(8)
C9 0.0122(9) 0.0138(10) 0.0145(11) -0.0032(8) 0.0015(8) 0.0027(8)
C10 0.0105(9) 0.0158(10) 0.0124(11) -0.0022(8) 0.0007(8) 0.0018(8)
C11 0.0111(9) 0.0145(10) 0.0121(10) 0.0005(8) 0.0024(8) 0.0024(8)
C12 0.0188(11) 0.0146(10) 0.0200(13) -0.0016(9) -0.0045(9) -0.0019(8)
C13 0.0219(12) 0.0224(12) 0.0200(12) 0.0021(10) -0.0101(10) -0.0012(9)
C14 0.0211(11) 0.0158(11) 0.0155(12) 0.0025(9) -0.0031(9) 0.0030(8)
O15 0.0161(8) 0.0151(7) 0.0120(8) -0.0021(6) 0.0011(6) 0.0039(6)
O16 0.0273(9) 0.0210(8) 0.0145(8) -0.0039(7) 0.0072(7) -0.0083(7)
O17 0.0208(8) 0.0191(8) 0.0161(8) 0.0034(6) 0.0008(7) -0.0003(6)
C18 0.0235(12) 0.0133(10) 0.0226(13) 0.0008(9) -0.0050(10) 0.0008(9)
C19 0.0142(10) 0.0126(10) 0.0154(11) 0.0028(8) -0.0035(8) 0.0013(8)
C20 0.0141(10) 0.0169(10) 0.0174(12) 0.0005(9) -0.0002(9) 0.0031(8)
C21 0.0200(11) 0.0124(10) 0.0285(14) -0.0010(10) -0.0093(10) 0.0030(8)
C22 0.0148(11) 0.0159(11) 0.0334(14) 0.0071(10) -0.0073(10) -0.0021(8)
C23 0.0123(10) 0.0213(11) 0.0283(14) 0.0077(10) 0.0006(9) 0.0025(8)
C24 0.0133(10) 0.0182(11) 0.0180(12) 0.0019(9) -0.0009(9) 0.0035(8)
C25 0.0130(10) 0.0135(10) 0.0176(11) 0.0031(9) 0.0005(8) -0.0002(8)
C26 0.0244(12) 0.0217(12) 0.0196(13) 0.0053(10) 0.0022(10) 0.0061(9)
C27 0.0126(10) 0.0141(10) 0.0152(11) 0.0044(9) -0.0019(9) 0.0035(7)
C28 0.0172(11) 0.0176(11) 0.0230(12) -0.0005(9) -0.0043(9) -0.0031(8)
C29 0.0279(13) 0.0224(12) 0.0238(13) -0.0070(10) -0.0009(11) 0.0017(10)
C30 0.0196(12) 0.0252(12) 0.0287(14) -0.0016(11) 0.0039(10) 0.0076(9)
C31 0.0159(11) 0.0214(11) 0.0258(13) 0.0028(10) -0.0019(10) 0.0013(9)
C32 0.0175(10) 0.0143(10) 0.0220(12) -0.0003(9) -0.0048(9) 0.0019(8)
C33 0.0405(15) 0.0212(12) 0.0380(16) -0.0077(12) 0.0157(13) -0.0033(11)
Cl34 0.0311(3) 0.0283(3) 0.0309(3) -0.0061(3) 0.0055(3) -0.0011(3)
Cl35 0.0323(4) 0.0602(5) 0.0301(4) 0.0034(3) 0.0079(3) -0.0001(3)

loop_
_atom_type_symbol
_atom_type_description
_atom_type_scat_dispersion_real
_atom_type_scat_dispersion_imag
_atom_type_scat_source
C C 0.0033 0.0016 'International Tables Vol C Tables 4.2.6.8 and 6.1.1.4'
H H 0 0 'International Tables Vol C Tables 4.2.6.8 and 6.1.1.4'
N N 0.0061 0.0033 'International Tables Vol C Tables 4.2.6.8 and 6.1.1.4'
O O 0.0106 0.006 'International Tables Vol C Tables 4.2.6.8 and 6.1.1.4'
Cl Cl 0.1484 0.1585 'International Tables Vol C Tables 4.2.6.8 and 6.1.1.4'

loop_
_geom_angle_atom_site_label_1
_geom_angle_atom_site_label_2
_geom_angle_atom_site_label_3
_geom_angle
O15 C1 C19 110.53(16)
O15 C1 C11 111.49(16)
C19 C1 C11 110.64(16)
O15 C1 C2 103.89(16)
C19 C1 C2 112.16(15)
C11 C1 C2 107.94(15)
N3 C2 C25 111.09(16)
N3 C2 C1 107.39(15)
C25 C2 C1 115.12(16)
N3 C2 H2 107.7
C25 C2 H2 107.7
C1 C2 H2 107.7
C4 N3 C2 123.40(19)
C4 N3 H3 121.0(16)
C2 N3 H3 114.4(16)
O16 C4 N3 123.57(19)
O16 C4 C5 121.32(18)
N3 C4 C5 115.11(18)
O6 C5 C4 107.04(15)
O6 C5 H5A 110.3
C4 C5 H5A 110.3
O6 C5 H5B 110.3
C4 C5 H5B 110.3
H5A C5 H5B 108.6
C7 O6 C5 118.02(16)
O17 C7 O6 124.29(19)
O17 C7 C8 125.7(2)
O6 C7 C8 109.92(18)
C18 C8 C7 110.80(18)
C18 C8 C9 113.93(17)
C7 C8 C9 104.39(15)
C18 C8 H8 109.2
C7 C8 H8 109.2
C9 C8 H8 109.2
C14 C9 C10 119.23(19)
C14 C9 C8 121.79(19)
C10 C9 C8 118.67(18)
C9 C10 C11 121.39(19)
C9 C10 H10 119.3
C11 C10 H10 119.3
C12 C11 C10 117.97(19)
C12 C11 C1 122.85(18)
C10 C11 C1 118.87(18)
C13 C12 C11 120.7(2)
C13 C12 H12 119.7
C11 C12 H12 119.7
C14 C13 C12 120.6(2)
C14 C13 H13 119.7
C12 C13 H13 119.7
C13 C14 C9 119.7(2)
C13 C14 H14 120.2
C9 C14 H14 120.2
C1 O15 H15 114.6(17)
C8 C18 H18A 109.5
C8 C18 H18B 109.5
H18A C18 H18B 109.5
C8 C18 H18C 109.5
H18A C18 H18C 109.5
H18B C18 H18C 109.5
C24 C19 C20 118.16(19)
C24 C19 C1 119.46(19)
C20 C19 C1 122.30(19)
C21 C20 C19 120.6(2)
C21 C20 H20 119.7
C19 C20 H20 119.7
C22 C21 C20 120.7(2)
C22 C21 H21 119.7
C20 C21 H21 119.7
C21 C22 C23 119.4(2)
C21 C22 H22 120.3
C23 C22 H22 120.3
C22 C23 C24 120.2(2)
C22 C23 H23 119.9
C24 C23 H23 119.9
C23 C24 C19 121.0(2)
C23 C24 H24 119.5
C19 C24 H24 119.5
C27 C25 C26 111.62(18)
C27 C25 C2 109.25(17)
C26 C25 C2 115.27(18)
C27 C25 H25 106.7
C26 C25 H25 106.7
C2 C25 H25 106.7
C25 C26 H26A 109.5
C25 C26 H26B 109.5
H26A C26 H26B 109.5
C25 C26 H26C 109.5
H26A C26 H26C 109.5
H26B C26 H26C 109.5
C28 C27 C32 117.53(19)
C28 C27 C25 120.29(18)
C32 C27 C25 122.17(19)
C29 C28 C27 121.8(2)
C29 C28 H28 119.1
C27 C28 H28 119.1
C30 C29 C28 119.7(2)
C30 C29 H29 120.1
C28 C29 H29 120.1
C29 C30 C31 119.7(2)
C29 C30 H30 120.2
C31 C30 H30 120.2
C32 C31 C30 120.0(2)
C32 C31 H31 120
C30 C31 H31 120
C31 C32 C27 121.2(2)
C31 C32 H32 119.4
C27 C32 H32 119.4
Cl34 C33 Cl35 111.30(14)
Cl34 C33 H33A 109.4
Cl35 C33 H33A 109.4
Cl34 C33 H33B 109.4
Cl35 C33 H33B 109.4
H33A C33 H33B 108

loop_
_geom_bond_atom_site_label_1
_geom_bond_atom_site_label_2
_geom_bond_distance
C1 O15 1.415(2)
C1 C19 1.533(3)
C1 C11 1.547(3)
C1 C2 1.577(3)
C2 N3 1.464(2)
C2 C25 1.550(3)
C2 H2 1
N3 C4 1.330(3)
N3 H3 0.79(2)
C4 O16 1.233(2)
C4 C5 1.544(3)
C5 O6 1.455(2)
C5 H5A 0.99
C5 H5B 0.99
O6 C7 1.351(3)
C7 O17 1.206(3)
C7 C8 1.528(3)
C8 C18 1.527(3)
C8 C9 1.536(3)
C8 H8 1
C9 C14 1.389(3)
C9 C10 1.394(3)
C10 C11 1.399(3)
C10 H10 0.95
C11 C12 1.393(3)
C12 C13 1.388(3)
C12 H12 0.95
C13 C14 1.387(3)
C13 H13 0.95
C14 H14 0.95
O15 H15 0.82(2)
C18 H18A 0.98
C18 H18B 0.98
C18 H18C 0.98
C19 C24 1.394(3)
C19 C20 1.396(3)
C20 C21 1.390(3)
C20 H20 0.95
C21 C22 1.379(3)
C21 H21 0.95
C22 C23 1.385(3)
C22 H22 0.95
C23 C24 1.389(3)
C23 H23 0.95
C24 H24 0.95
C25 C27 1.523(3)
C25 C26 1.528(3)
C25 H25 1
C26 H26A 0.98
C26 H26B 0.98
C26 H26C 0.98
C27 C28 1.393(3)
C27 C32 1.395(3)
C28 C29 1.386(3)
C28 H28 0.95
C29 C30 1.382(3)
C29 H29 0.95
C30 C31 1.392(3)
C30 H30 0.95
C31 C32 1.387(3)
C31 H31 0.95
C32 H32 0.95
C33 Cl34 1.760(2)
C33 Cl35 1.775(3)
C33 H33A 0.99
C33 H33B 0.99

loop_
_geom_torsion_atom_site_label_1
_geom_torsion_atom_site_label_2
_geom_torsion_atom_site_label_3
_geom_torsion_atom_site_label_4
_geom_torsion
O15 C1 C2 N3 -55.31(19)
C19 C1 C2 N3 -174.70(17)
C11 C1 C2 N3 63.2(2)
O15 C1 C2 C25 69.0(2)
C19 C1 C2 C25 -50.4(2)
C11 C1 C2 C25 -172.55(16)
C25 C2 N3 C4 117.4(2)
C1 C2 N3 C4 -115.9(2)
C2 N3 C4 O16 -10.2(3)
C2 N3 C4 C5 169.01(17)
O16 C4 C5 O6 107.7(2)
N3 C4 C5 O6 -71.6(2)
C4 C5 O6 C7 -88.2(2)
C5 O6 C7 O17 -23.8(3)
C5 O6 C7 C8 153.03(16)
O17 C7 C8 C18 -19.5(3)
O6 C7 C8 C18 163.66(17)
O17 C7 C8 C9 103.5(2)
O6 C7 C8 C9 -73.3(2)
C18 C8 C9 C14 15.5(3)
C7 C8 C9 C14 -105.5(2)
C18 C8 C9 C10 -170.90(19)
C7 C8 C9 C10 68.1(2)
C14 C9 C10 C11 7.2(3)
C8 C9 C10 C11 -166.51(18)
C9 C10 C11 C12 -7.1(3)
C9 C10 C11 C1 166.77(18)
O15 C1 C11 C12 -152.52(19)
C19 C1 C11 C12 -29.1(3)
C2 C1 C11 C12 94.0(2)
O15 C1 C11 C10 33.9(2)
C19 C1 C11 C10 157.39(18)
C2 C1 C11 C10 -79.5(2)
C10 C11 C12 C13 1.8(3)
C1 C11 C12 C13 -171.8(2)
C11 C12 C13 C14 3.3(3)
C12 C13 C14 C9 -3.2(3)
C10 C9 C14 C13 -2.0(3)
C8 C9 C14 C13 171.6(2)
O15 C1 C19 C24 23.6(2)
C11 C1 C19 C24 -100.4(2)
C2 C1 C19 C24 138.98(19)
O15 C1 C19 C20 -159.76(18)
C11 C1 C19 C20 76.3(2)
C2 C1 C19 C20 -44.3(3)
C24 C19 C20 C21 0.3(3)
C1 C19 C20 C21 -176.46(19)
C19 C20 C21 C22 -0.6(3)
C20 C21 C22 C23 0.4(3)
C21 C22 C23 C24 0.2(3)
C22 C23 C24 C19 -0.5(3)
C20 C19 C24 C23 0.3(3)
C1 C19 C24 C23 177.12(19)
N3 C2 C25 C27 -74.0(2)
C1 C2 C25 C27 163.64(16)
N3 C2 C25 C26 52.6(2)
C1 C2 C25 C26 -69.7(2)
C26 C25 C27 C28 126.5(2)
C2 C25 C27 C28 -104.8(2)
C26 C25 C27 C32 -54.3(3)
C2 C25 C27 C32 74.4(3)
C32 C27 C28 C29 -0.6(3)
C25 C27 C28 C29 178.6(2)
C27 C28 C29 C30 -0.6(4)
C28 C29 C30 C31 1.0(4)
C29 C30 C31 C32 -0.1(4)
C30 C31 C32 C27 -1.2(4)
C28 C27 C32 C31 1.6(3)
C25 C27 C32 C31 -177.7(2)
